data_4132908
loop_
_publ_author_name
'Yang, Qi-Liang'
'Wang, Xiang-Yang'
'Lu, Jia-Yan'
'Zhang, Li-Pu'
'Fang, Ping'
'Mei, Tian-Sheng'

_publ_section_title
;
 Copper-Catalyzed Electrochemical C-H Amination of Arenes with Secondary
 Amines.
;
_journal_issue 36
_journal_name_full 'Journal of the American Chemical Society'
_journal_page_first 11487
_journal_page_last 11494
_journal_paper_doi 10.1021/jacs.8b07380
_journal_volume 140
_journal_year 2018
_chemical_formula_sum 'C16 H15 F3 N4 O2'
_chemical_formula_weight 352.32
_space_group_crystal_system monoclinic
_space_group_IT_number 13
_space_group_name_Hall '-P 2yac'
_space_group_name_H-M_alt 'P 1 2/n 1'
_atom_sites_solution_hydrogens geom
_audit_creation_method SHELXL-2013
_cell_angle_alpha 90
_cell_angle_beta 103.099(2)
_cell_angle_gamma 90
_cell_formula_units_Z 4
_cell_length_a 13.6950(7)
_cell_length_b 7.7192(4)
_cell_length_c 15.7441(7)
_cell_measurement_reflns_used 8014
_cell_measurement_temperature 296(2)
_cell_measurement_theta_max 54.312
_cell_measurement_theta_min 4.479
_cell_volume 1621.07(14)
_computing_cell_refinement 'Bruker SAINT'
_computing_data_collection 'Bruker APEX2'
_computing_data_reduction 'Bruker SAINT'
_computing_molecular_graphics 'Bruker SHELXTL'
_computing_publication_material 'Bruker SHELXTL'
_computing_structure_refinement 'SHELXL-2013 (Sheldrick, 2013)'
_computing_structure_solution 'SHELXS-97 (Sheldrick 2008)'
_diffrn_ambient_temperature 296(2)
_diffrn_measured_fraction_theta_full 0.986
_diffrn_measured_fraction_theta_max 0.987
_diffrn_measurement_device_type 'Bruker APEX-II CCD'
_diffrn_measurement_method '\f and \w scans'
_diffrn_radiation_type MoK\a
_diffrn_radiation_wavelength 0.71073
_diffrn_reflns_av_R_equivalents 0.0255
_diffrn_reflns_av_unetI/netI 0.0168
_diffrn_reflns_Laue_measured_fraction_full 0.986
_diffrn_reflns_Laue_measured_fraction_max 0.987
_diffrn_reflns_limit_h_max 15
_diffrn_reflns_limit_h_min -16
_diffrn_reflns_limit_k_max 9
_diffrn_reflns_limit_k_min -9
_diffrn_reflns_limit_l_max 19
_diffrn_reflns_limit_l_min -19
_diffrn_reflns_number 16963
_diffrn_reflns_point_group_measured_fraction_full 0.986
_diffrn_reflns_point_group_measured_fraction_max 0.987
_diffrn_reflns_theta_full 25.242
_diffrn_reflns_theta_max 25.500
_diffrn_reflns_theta_min 2.639
_exptl_absorpt_coefficient_mu 0.121
_exptl_absorpt_correction_T_max 0.7456
_exptl_absorpt_correction_T_min 0.6553
_exptl_absorpt_correction_type multi-scan
_exptl_absorpt_process_details sadabs
_exptl_crystal_colour colorless
_exptl_crystal_density_diffrn 1.444
_exptl_crystal_description prismatic
_exptl_crystal_F_000 728
_exptl_crystal_size_max 0.200
_exptl_crystal_size_mid 0.180
_exptl_crystal_size_min 0.140
_refine_diff_density_max 0.363
_refine_diff_density_min -0.250
_refine_diff_density_rms 0.029
_refine_ls_extinction_coef 0.117(13)
_refine_ls_extinction_expression Fc^*^=kFc[1+0.001xFc^2^\l^3^/sin(2\q)]^-1/4^
_refine_ls_extinction_method SHELXL
_refine_ls_goodness_of_fit_ref 1.022
_refine_ls_hydrogen_treatment constr
_refine_ls_matrix_type full
_refine_ls_number_parameters 254
_refine_ls_number_reflns 2982
_refine_ls_number_restraints 36
_refine_ls_restrained_S_all 1.031
_refine_ls_R_factor_all 0.0607
_refine_ls_R_factor_gt 0.0524
_refine_ls_shift/su_max 0.025
_refine_ls_shift/su_mean 0.002
_refine_ls_structure_factor_coef Fsqd
_refine_ls_weighting_details 'w=1/[\s^2^(Fo^2^)+(0.0500P)^2^+0.7345P] where P=(Fo^2^+2Fc^2^)/3'
_refine_ls_weighting_scheme calc
_refine_ls_wR_factor_gt 0.1218
_refine_ls_wR_factor_ref 0.1300
_reflns_Friedel_coverage 0.000
_reflns_number_gt 2545
_reflns_number_total 2982
_reflns_threshold_expression 'I > 2\s(I)'
_cod_data_source_file ja8b07380_si_005.cif
_cod_data_source_block mo_d8v18619_0m
_cod_original_sg_symbol_H-M 'P 2/n'
_cod_database_code 4132908
_shelx_space_group_comment
; 
The symmetry employed for this shelxl refinement is uniquely defined 
by the following loop, which should always be used as a source of 
symmetry information in preference to the above space-group names. 
They are only intended as comments. 
;
_shelx_estimated_absorpt_t_min 0.976
_shelx_estimated_absorpt_t_max 0.983
_shelxl_version_number 2013-4

loop_
_space_group_symop_operation_xyz
'x, y, z'
'-x+1/2, y, -z+1/2'
'-x, -y, -z'
'x-1/2, -y, z-1/2'

loop_
_atom_site_label
_atom_site_type_symbol
_atom_site_fract_x
_atom_site_fract_y
_atom_site_fract_z
_atom_site_U_iso_or_equiv
_atom_site_adp_type
_atom_site_occupancy
_atom_site_site_symmetry_order
_atom_site_calc_flag
_atom_site_refinement_flags_posn
_atom_site_refinement_flags_adp
_atom_site_refinement_flags_occupancy
_atom_site_disorder_assembly
_atom_site_disorder_group
O1 O 0.36790(10) 0.8590(2) 0.35842(10) 0.0794(5) Uani 1 1 d . . . . .
O2 O 0.48970(13) 0.6873(2) 0.82113(9) 0.0797(5) Uani 1 1 d . . . . .
N1 N 0.23667(12) 0.7172(2) 0.51452(10) 0.0612(5) Uani 1 1 d . . . . .
N2 N 0.41996(11) 0.7251(2) 0.48965(9) 0.0526(4) Uani 1 1 d . . . . .
H2 H 0.3976 0.6722 0.5295 0.063 Uiso 1 1 calc R U . . .
N3 N 0.68344(11) 0.6864(2) 0.59942(10) 0.0606(5) Uani 1 1 d . . . . .
N4 N 0.53890(11) 0.6721(2) 0.65524(9) 0.0511(4) Uani 1 1 d . . . . .
C1 C 0.14607(16) 0.7183(3) 0.53187(15) 0.0722(6) Uani 1 1 d . . . . .
H1 H 0.1377 0.6645 0.5826 0.087 Uiso 1 1 calc R U . . .
C2 C 0.06446(16) 0.7946(3) 0.47864(17) 0.0769(7) Uani 1 1 d . . . . .
H2A H 0.0025 0.7940 0.4935 0.092 Uiso 1 1 calc R U . . .
C3 C 0.07553(16) 0.8715(4) 0.40353(18) 0.0836(7) Uani 1 1 d . . . . .
H3 H 0.0211 0.9242 0.3664 0.100 Uiso 1 1 calc R U . . .
C4 C 0.16838(15) 0.8704(3) 0.38297(15) 0.0707(6) Uani 1 1 d . . . . .
H4 H 0.1778 0.9208 0.3318 0.085 Uiso 1 1 calc R U . . .
C5 C 0.24647(13) 0.7924(2) 0.44077(12) 0.0510(5) Uani 1 1 d . . . . .
C6 C 0.34993(14) 0.7953(3) 0.42405(12) 0.0526(5) Uani 1 1 d . . . . .
C7 C 0.52419(12) 0.7280(2) 0.50066(11) 0.0472(4) Uani 1 1 d . . . . .
C8 C 0.57097(13) 0.7510(2) 0.43268(12) 0.0519(5) Uani 1 1 d . . . . .
H8 H 0.5335 0.7710 0.3765 0.062 Uiso 1 1 calc R U . . .
C9 C 0.67461(14) 0.7439(3) 0.44932(12) 0.0538(5) Uani 1 1 d . . . . .
C10 C 0.72700(14) 0.7092(3) 0.53257(13) 0.0622(5) Uani 1 1 d . . . . .
H10 H 0.7965 0.7010 0.5430 0.075 Uiso 1 1 calc R U . . .
C11 C 0.58435(13) 0.6993(2) 0.58513(11) 0.0489(4) Uani 1 1 d . . . . .
C12 C 0.60366(16) 0.5929(3) 0.73285(12) 0.0658(6) Uani 1 1 d . . . . .
H12A H 0.6551 0.6745 0.7602 0.079 Uiso 1 1 calc R U . . .
H12B H 0.6363 0.4910 0.7162 0.079 Uiso 1 1 calc R U . . .
C13 C 0.54065(19) 0.5434(3) 0.79565(13) 0.0739(6) Uani 1 1 d . . . . .
H13A H 0.4919 0.4571 0.7687 0.089 Uiso 1 1 calc R U . . .
H13B H 0.5832 0.4917 0.8471 0.089 Uiso 1 1 calc R U . . .
C14 C 0.42707(18) 0.7640(3) 0.74616(15) 0.0731(6) Uani 1 1 d . . . . .
H14A H 0.3924 0.8626 0.7637 0.088 Uiso 1 1 calc R U . . .
H14B H 0.3770 0.6806 0.7182 0.088 Uiso 1 1 calc R U . . .
C15 C 0.48712(16) 0.8222(3) 0.68230(13) 0.0593(5) Uani 1 1 d . . . . .
H15A H 0.4430 0.8742 0.6317 0.071 Uiso 1 1 calc R U . . .
H15B H 0.5358 0.9086 0.7092 0.071 Uiso 1 1 calc R U . . .
C16 C 0.72714(15) 0.7681(3) 0.37775(14) 0.0648(6) Uani 1 1 d . . . . .
F1 F 0.8107(3) 0.6829(7) 0.3866(3) 0.1109(12) Uani 0.5 1 d . U P A 1
F2 F 0.7548(4) 0.9331(5) 0.3718(3) 0.1124(11) Uani 0.5 1 d . U P A 1
F3 F 0.6717(3) 0.7395(9) 0.3002(3) 0.1118(13) Uani 0.5 1 d . U P A 1
F1' F 0.7355(4) 0.6167(5) 0.3386(3) 0.1085(11) Uani 0.5 1 d . U P A 2
F2' F 0.8162(3) 0.8296(10) 0.4016(3) 0.1215(13) Uani 0.5 1 d . U P A 2
F3' F 0.6797(4) 0.8619(7) 0.3135(3) 0.1099(13) Uani 0.5 1 d . U P A 2

loop_
_atom_site_aniso_label
_atom_site_aniso_U_11
_atom_site_aniso_U_22
_atom_site_aniso_U_33
_atom_site_aniso_U_23
_atom_site_aniso_U_13
_atom_site_aniso_U_12
O1 0.0561(8) 0.1179(13) 0.0642(9) 0.0371(9) 0.0137(7) 0.0004(8)
O2 0.0987(12) 0.0955(12) 0.0523(8) 0.0011(8) 0.0329(8) -0.0027(9)
N1 0.0548(9) 0.0766(11) 0.0563(10) 0.0043(8) 0.0210(7) 0.0068(8)
N2 0.0440(8) 0.0699(10) 0.0447(8) 0.0091(7) 0.0116(6) -0.0001(7)
N3 0.0473(9) 0.0843(12) 0.0490(9) -0.0001(8) 0.0083(7) 0.0026(8)
N4 0.0524(8) 0.0610(9) 0.0399(7) 0.0006(7) 0.0107(6) 0.0027(7)
C1 0.0629(13) 0.0906(16) 0.0713(13) 0.0017(12) 0.0325(11) 0.0071(11)
C2 0.0530(12) 0.0872(16) 0.0957(17) -0.0096(14) 0.0278(12) 0.0060(11)
C3 0.0498(12) 0.0960(18) 0.1002(18) 0.0110(15) 0.0072(12) 0.0140(12)
C4 0.0531(11) 0.0826(15) 0.0726(13) 0.0159(12) 0.0062(10) 0.0033(10)
C5 0.0477(10) 0.0541(10) 0.0509(10) -0.0008(8) 0.0102(8) -0.0003(8)
C6 0.0479(10) 0.0612(11) 0.0472(10) 0.0042(8) 0.0079(8) -0.0021(8)
C7 0.0448(9) 0.0530(10) 0.0436(9) -0.0005(7) 0.0099(7) 0.0004(7)
C8 0.0504(10) 0.0623(11) 0.0433(9) 0.0008(8) 0.0111(8) 0.0013(8)
C9 0.0494(10) 0.0612(11) 0.0533(10) -0.0037(9) 0.0168(8) 0.0000(8)
C10 0.0439(10) 0.0833(14) 0.0598(12) -0.0011(10) 0.0126(9) 0.0033(9)
C11 0.0485(9) 0.0545(10) 0.0438(9) -0.0030(8) 0.0106(7) 0.0005(8)
C12 0.0674(12) 0.0837(15) 0.0433(10) 0.0043(10) 0.0063(9) 0.0068(11)
C13 0.0898(16) 0.0812(15) 0.0503(11) 0.0096(11) 0.0147(11) -0.0015(13)
C14 0.0788(15) 0.0823(15) 0.0664(13) -0.0004(11) 0.0337(11) 0.0034(12)
C15 0.0681(12) 0.0614(12) 0.0525(10) -0.0029(9) 0.0223(9) 0.0007(9)
C16 0.0537(12) 0.0826(15) 0.0624(13) -0.0005(11) 0.0222(10) 0.0006(11)
F1 0.090(2) 0.142(3) 0.124(3) 0.041(2) 0.0725(19) 0.048(2)
F2 0.147(3) 0.100(2) 0.112(3) 0.006(2) 0.076(2) -0.025(2)
F3 0.099(2) 0.181(4) 0.0662(18) -0.027(2) 0.0409(16) -0.040(3)
F1' 0.157(3) 0.100(2) 0.094(2) -0.0058(18) 0.083(2) 0.004(2)
F2' 0.077(2) 0.189(4) 0.109(2) -0.006(3) 0.0447(18) -0.043(2)
F3' 0.110(2) 0.140(3) 0.098(2) 0.062(2) 0.0615(19) 0.050(3)

loop_
_atom_type_symbol
_atom_type_description
_atom_type_scat_dispersion_real
_atom_type_scat_dispersion_imag
_atom_type_scat_source
C C 0.0033 0.0016 'International Tables Vol C Tables 4.2.6.8 and 6.1.1.4'
H H 0.0000 0.0000 'International Tables Vol C Tables 4.2.6.8 and 6.1.1.4'
F F 0.0171 0.0103 'International Tables Vol C Tables 4.2.6.8 and 6.1.1.4'
N N 0.0061 0.0033 'International Tables Vol C Tables 4.2.6.8 and 6.1.1.4'
O O 0.0106 0.0060 'International Tables Vol C Tables 4.2.6.8 and 6.1.1.4'

loop_
_geom_angle_atom_site_label_1
_geom_angle_atom_site_label_2
_geom_angle_atom_site_label_3
_geom_angle
C13 O2 C14 109.53(16)
C1 N1 C5 117.37(18)
C6 N2 C7 127.96(15)
C6 N2 H2 116.0
C7 N2 H2 116.0
C11 N3 C10 118.63(16)
C11 N4 C12 115.15(15)
C11 N4 C15 116.10(15)
C12 N4 C15 109.05(15)
N1 C1 C2 123.2(2)
N1 C1 H1 118.4
C2 C1 H1 118.4
C3 C2 C1 118.9(2)
C3 C2 H2A 120.6
C1 C2 H2A 120.6
C2 C3 C4 119.4(2)
C2 C3 H3 120.3
C4 C3 H3 120.3
C5 C4 C3 117.8(2)
C5 C4 H4 121.1
C3 C4 H4 121.1
N1 C5 C4 123.40(18)
N1 C5 C6 116.47(16)
C4 C5 C6 120.08(17)
O1 C6 N2 124.35(17)
O1 C6 C5 122.38(17)
N2 C6 C5 113.24(15)
C8 C7 N2 123.16(16)
C8 C7 C11 118.44(16)
N2 C7 C11 118.35(15)
C7 C8 C9 119.02(17)
C7 C8 H8 120.5
C9 C8 H8 120.5
C10 C9 C8 118.73(17)
C10 C9 C16 120.90(18)
C8 C9 C16 120.35(18)
N3 C10 C9 123.33(18)
N3 C10 H10 118.3
C9 C10 H10 118.3
N3 C11 N4 118.36(16)
N3 C11 C7 121.75(16)
N4 C11 C7 119.76(15)
N4 C12 C13 108.94(17)
N4 C12 H12A 109.9
C13 C12 H12A 109.9
N4 C12 H12B 109.9
C13 C12 H12B 109.9
H12A C12 H12B 108.3
O2 C13 C12 112.32(19)
O2 C13 H13A 109.1
C12 C13 H13A 109.1
O2 C13 H13B 109.1
C12 C13 H13B 109.1
H13A C13 H13B 107.9
O2 C14 C15 111.16(18)
O2 C14 H14A 109.4
C15 C14 H14A 109.4
O2 C14 H14B 109.4
C15 C14 H14B 109.4
H14A C14 H14B 108.0
N4 C15 C14 109.29(17)
N4 C15 H15A 109.8
C14 C15 H15A 109.8
N4 C15 H15B 109.8
C14 C15 H15B 109.8
H15A C15 H15B 108.3
F2' C16 F3' 107.3(4)
F1 C16 F3 109.1(4)
F1 C16 F2 103.5(3)
F3 C16 F2 102.1(4)
F2' C16 F1' 106.5(4)
F3' C16 F1' 102.1(3)
F2' C16 C9 114.7(2)
F3' C16 C9 114.9(2)
F1 C16 C9 115.0(2)
F3 C16 C9 114.4(2)
F2 C16 C9 111.6(2)
F1' C16 C9 110.3(2)

loop_
_geom_bond_atom_site_label_1
_geom_bond_atom_site_label_2
_geom_bond_distance
O1 C6 1.219(2)
O2 C13 1.417(3)
O2 C14 1.421(3)
N1 C1 1.330(3)
N1 C5 1.332(2)
N2 C6 1.353(2)
N2 C7 1.398(2)
N2 H2 0.8600
N3 C11 1.328(2)
N3 C10 1.334(3)
N4 C11 1.400(2)
N4 C12 1.470(2)
N4 C15 1.471(2)
C1 C2 1.369(3)
C1 H1 0.9300
C2 C3 1.362(4)
C2 H2A 0.9300
C3 C4 1.381(3)
C3 H3 0.9300
C4 C5 1.376(3)
C4 H4 0.9300
C5 C6 1.499(3)
C7 C8 1.378(2)
C7 C11 1.414(2)
C8 C9 1.385(3)
C8 H8 0.9300
C9 C10 1.371(3)
C9 C16 1.480(3)
C10 H10 0.9300
C12 C13 1.502(3)
C12 H12A 0.9700
C12 H12B 0.9700
C13 H13A 0.9700
C13 H13B 0.9700
C14 C15 1.505(3)
C14 H14A 0.9700
C14 H14B 0.9700
C15 H15A 0.9700
C15 H15B 0.9700
C16 F2' 1.283(4)
C16 F3' 1.293(4)
C16 F1 1.299(4)
C16 F3 1.303(4)
C16 F2 1.338(4)
C16 F1' 1.339(4)

loop_
_geom_hbond_atom_site_label_D
_geom_hbond_atom_site_label_H
_geom_hbond_atom_site_label_A
_geom_hbond_distance_DH
_geom_hbond_distance_HA
_geom_hbond_distance_DA
_geom_hbond_angle_DHA
_geom_hbond_site_symmetry_A
C15 H15B O1 0.97 2.59 3.314(3) 131.2 3_676
C15 H15A N2 0.97 2.47 3.057(3) 118.6 .
C14 H14A F3' 0.97 2.54 3.277(5) 133.2 3_676
C8 H8 O1 0.93 2.32 2.885(2) 118.5 .
C1 H1 O2 0.93 2.56 3.290(3) 135.2 2_556
N2 H2 N1 0.86 2.19 2.628(2) 111.2 .
C15 H15B O1 0.97 2.59 3.314(3) 131.2 3_676
C15 H15A N2 0.97 2.47 3.057(3) 118.6 .
C14 H14A F3' 0.97 2.54 3.277(5) 133.2 3_676
C8 H8 O1 0.93 2.32 2.885(2) 118.5 .
C1 H1 O2 0.93 2.56 3.290(3) 135.2 2_556
N2 H2 N1 0.86 2.19 2.628(2) 111.2 .
N2 H2 N1 0.86 2.19 2.628(2) 111.2 .
C1 H1 O2 0.93 2.56 3.290(3) 135.2 2_556
C8 H8 O1 0.93 2.32 2.885(2) 118.5 .
C14 H14A F3' 0.97 2.54 3.277(5) 133.2 3_676
C15 H15A N2 0.97 2.47 3.057(3) 118.6 .
C15 H15B O1 0.97 2.59 3.314(3) 131.2 3_676
N2 H2 N1 0.86 2.19 2.628(2) 111.2 .
C1 H1 O2 0.93 2.56 3.290(3) 135.2 2_556
C8 H8 O1 0.93 2.32 2.885(2) 118.5 .
C14 H14A F3' 0.97 2.54 3.277(5) 133.2 3_676
C15 H15A N2 0.97 2.47 3.057(3) 118.6 .
C15 H15B O1 0.97 2.59 3.314(3) 131.2 3_676

loop_
_geom_torsion_atom_site_label_1
_geom_torsion_atom_site_label_2
_geom_torsion_atom_site_label_3
_geom_torsion_atom_site_label_4
_geom_torsion
C5 N1 C1 C2 -1.1(3)
N1 C1 C2 C3 1.0(4)
C1 C2 C3 C4 0.0(4)
C2 C3 C4 C5 -0.8(4)
C1 N1 C5 C4 0.3(3)
C1 N1 C5 C6 177.90(19)
C3 C4 C5 N1 0.6(3)
C3 C4 C5 C6 -176.9(2)
C7 N2 C6 O1 7.7(3)
C7 N2 C6 C5 -170.57(17)
N1 C5 C6 O1 179.3(2)
C4 C5 C6 O1 -3.0(3)
N1 C5 C6 N2 -2.4(2)
C4 C5 C6 N2 175.29(19)
C6 N2 C7 C8 -23.1(3)
C6 N2 C7 C11 159.39(18)
N2 C7 C8 C9 -177.03(18)
C11 C7 C8 C9 0.5(3)
C7 C8 C9 C10 1.9(3)
C7 C8 C9 C16 -179.99(18)
C11 N3 C10 C9 -0.6(3)
C8 C9 C10 N3 -2.0(3)
C16 C9 C10 N3 179.9(2)
C10 N3 C11 N4 178.85(17)
C10 N3 C11 C7 3.1(3)
C12 N4 C11 N3 -13.5(3)
C15 N4 C11 N3 115.65(19)
C12 N4 C11 C7 162.34(17)
C15 N4 C11 C7 -68.5(2)
C8 C7 C11 N3 -3.1(3)
N2 C7 C11 N3 174.56(17)
C8 C7 C11 N4 -178.77(17)
N2 C7 C11 N4 -1.1(3)
C11 N4 C12 C13 -170.11(17)
C15 N4 C12 C13 57.3(2)
C14 O2 C13 C12 58.8(2)
N4 C12 C13 O2 -58.5(2)
C13 O2 C14 C15 -58.9(2)
C11 N4 C15 C14 169.68(16)
C12 N4 C15 C14 -58.3(2)
O2 C14 C15 N4 59.5(2)
C10 C9 C16 F2' -29.4(5)
C8 C9 C16 F2' 152.5(4)
C10 C9 C16 F3' -154.6(4)
C8 C9 C16 F3' 27.4(5)
C10 C9 C16 F1 29.6(5)
C8 C9 C16 F1 -148.4(4)
C10 C9 C16 F3 156.9(4)
C8 C9 C16 F3 -21.1(5)
C10 C9 C16 F2 -87.8(4)
C8 C9 C16 F2 94.1(4)
C10 C9 C16 F1' 90.7(4)
C8 C9 C16 F1' -87.3(4)
